data_1505005
loop_
_publ_author_name
'\<Cori\'c, Ilija'
'List, Benjamin'

_publ_section_title
;
 Asymmetric spiroacetalization catalysed by confined Br\/onsted acids.
;
_journal_issue 7389
_journal_name_full Nature
_journal_page_first 315
_journal_page_last 319
_journal_paper_doi 10.1038/nature10932
_journal_volume 483
_journal_year 2012
_chemical_absolute_configuration rmad
_chemical_compound_source acetonitrile,water
_chemical_formula_moiety 'C88 H88 N O6 P2, C2 H3 N, O'
_chemical_formula_sum 'C90 H91 N2 O7 P2'
_chemical_formula_weight 1374.59
_chemical_name_systematic
;
 imido-di(3,3'-di(2,4,6-triethylphenyl)-1,1'-binaphthyl-2,2'-dioxy-phosphate)
 mono-hydrate acetonitrile solute
;
_space_group_IT_number 19
_symmetry_cell_setting orthorhombic
_symmetry_Int_Tables_number 19
_symmetry_space_group_name_Hall 'P 2ac 2ab'
_symmetry_space_group_name_H-M 'P 21 21 21'
_atom_sites_solution_hydrogens geom
_atom_sites_solution_primary direct
_atom_sites_solution_secondary difmap
_audit_block_code COC-CD-005-01
_audit_creation_date 2011-11-11
_cell_angle_alpha 90.00
_cell_angle_beta 90.00
_cell_angle_gamma 90.00
_cell_formula_units_Z 4
_cell_length_a 15.4764(13)
_cell_length_b 16.426(2)
_cell_length_c 30.614(2)
_cell_measurement_reflns_used 128802
_cell_measurement_temperature 200
_cell_measurement_theta_max 31.2999
_cell_measurement_theta_min 2.6352
_cell_volume 7782.5(13)
_computing_cell_refinement 'DENZO (Bruker AXS, 2006)'
_computing_data_collection 'DATCOL (Bruker AXS, 2006)'
_computing_data_reduction 'DENZO (Bruker AXS, 2006)'
_computing_molecular_graphics 'DIAMOND (Crystal Impact GbR, 2005)'
_computing_structure_refinement 'SHELXL-97 (Sheldrick, 2008)'
_computing_structure_solution 'SHELXS-97 (Sheldrick, 2008)'
_diffrn_ambient_temperature 200
_diffrn_detector_area_resol_mean 18.02
_diffrn_measured_fraction_theta_full 0.997
_diffrn_measured_fraction_theta_max 0.997
_diffrn_measurement_device_type 'Bruker AXS Enraf-Nonius KappaCCD'
_diffrn_measurement_method 'CCD \f- and \w-scans'
_diffrn_radiation_monochromator graphite
_diffrn_radiation_source '0.2 x 2mm^2^ focus rotating anode'
_diffrn_radiation_type MoK\a
_diffrn_radiation_wavelength 0.71073
_diffrn_reflns_av_R_equivalents 0.0628
_diffrn_reflns_av_sigmaI/netI 0.0764
_diffrn_reflns_limit_h_max 22
_diffrn_reflns_limit_h_min -14
_diffrn_reflns_limit_k_max 24
_diffrn_reflns_limit_k_min -24
_diffrn_reflns_limit_l_max 44
_diffrn_reflns_limit_l_min -44
_diffrn_reflns_number 107767
_diffrn_reflns_theta_full 31.32
_diffrn_reflns_theta_max 31.32
_diffrn_reflns_theta_min 2.63
_exptl_absorpt_coefficient_mu 0.112
_exptl_absorpt_correction_T_max 0.98148
_exptl_absorpt_correction_T_min 0.96837
_exptl_absorpt_correction_type gaussian
_exptl_absorpt_process_details 'SADABS (Bruker AXS, 2008)'
_exptl_crystal_colour colourless
_exptl_crystal_density_diffrn 1.173
_exptl_crystal_description block
_exptl_crystal_F_000 2924
_exptl_crystal_size_max 0.351
_exptl_crystal_size_mid 0.219
_exptl_crystal_size_min 0.182
_refine_diff_density_max 0.592
_refine_diff_density_min -0.352
_refine_diff_density_rms 0.058
_refine_ls_abs_structure_details 'Flack H D (1983), Acta Cryst. A39, 876-881'
_refine_ls_abs_structure_Flack 0.10(8)
_refine_ls_extinction_method none
_refine_ls_goodness_of_fit_ref 1.107
_refine_ls_hydrogen_treatment constr
_refine_ls_matrix_type full
_refine_ls_number_parameters 960
_refine_ls_number_reflns 25375
_refine_ls_number_restraints 0
_refine_ls_restrained_S_all 1.107
_refine_ls_R_factor_all 0.1271
_refine_ls_R_factor_gt 0.0718
_refine_ls_shift/su_max 0.000
_refine_ls_shift/su_mean 0.000
_refine_ls_structure_factor_coef Fsqd
_refine_ls_weighting_details 'calc w=1/[\s^2^(Fo^2^)+(0.0470P)^2^+4.7445P] where P=(Fo^2^+2Fc^2^)/3'
_refine_ls_weighting_scheme calc
_refine_ls_wR_factor_gt 0.1431
_refine_ls_wR_factor_ref 0.1650
_reflns_number_gt 16444
_reflns_number_total 25375
_reflns_threshold_expression >2sigma(I)
_cod_data_source_file 6a.cif
_cod_data_source_block 6a
_cod_original_cell_volume 7782.6(14)
_cod_original_sg_symbol_Hall 'p 2ac 2ab'
_cod_original_sg_symbol_H-M 'p 21 21 21'
_cod_database_code 1505005

loop_
_symmetry_equiv_pos_as_xyz
'x, y, z'
'-x+1/2, -y, z+1/2'
'-x, y+1/2, -z+1/2'
'x+1/2, -y+1/2, -z'

loop_
_atom_site_label
_atom_site_type_symbol
_atom_site_fract_x
_atom_site_fract_y
_atom_site_fract_z
_atom_site_U_iso_or_equiv
_atom_site_adp_type
_atom_site_occupancy
_atom_site_symmetry_multiplicity
_atom_site_calc_flag
_atom_site_refinement_flags
_atom_site_disorder_assembly
_atom_site_disorder_group
C1 C 0.41697(18) 0.29992(17) 0.41839(9) 0.0292(6) Uani 1 1 d . . .
C2 C 0.35327(17) 0.27307(15) 0.39055(9) 0.0282(5) Uani 1 1 d . . .
C3 C 0.33790(19) 0.19035(17) 0.38009(9) 0.0326(6) Uani 1 1 d . . .
C4 C 0.3960(2) 0.13527(18) 0.39662(11) 0.0402(7) Uani 1 1 d . . .
H4 H 0.3909 0.0810 0.3883 0.048 Uiso 1 1 calc R . .
C5 C 0.46326(19) 0.15729(18) 0.42573(10) 0.0353(6) Uani 1 1 d . . .
C6 C 0.5203(2) 0.0980(2) 0.44344(11) 0.0445(8) Uani 1 1 d . . .
H6 H 0.5180 0.0446 0.4334 0.053 Uiso 1 1 calc R . .
C7 C 0.5782(2) 0.1190(2) 0.47499(12) 0.0466(8) Uani 1 1 d . . .
H7 H 0.6153 0.0798 0.4864 0.056 Uiso 1 1 calc R . .
C8 C 0.5821(2) 0.1981(2) 0.49017(11) 0.0428(7) Uani 1 1 d . . .
H8 H 0.6199 0.2112 0.5127 0.051 Uiso 1 1 calc R . .
C9 C 0.53096(19) 0.25758(19) 0.47232(10) 0.0362(6) Uani 1 1 d . . .
H9 H 0.5353 0.3107 0.4827 0.043 Uiso 1 1 calc R . .
C10 C 0.47178(18) 0.23965(17) 0.43850(9) 0.0322(6) Uani 1 1 d . . .
C11 C 0.42695(17) 0.38744(17) 0.42920(9) 0.0285(5) Uani 1 1 d . . .
C12 C 0.35719(17) 0.43360(16) 0.44334(8) 0.0264(5) Uani 1 1 d . . .
C13 C 0.36596(18) 0.50986(16) 0.46412(8) 0.0302(5) Uani 1 1 d . . .
C14 C 0.4467(2) 0.54253(19) 0.46640(10) 0.0391(7) Uani 1 1 d . . .
H14 H 0.4543 0.5916 0.4810 0.047 Uiso 1 1 calc R . .
C15 C 0.51958(19) 0.50448(19) 0.44728(10) 0.0382(7) Uani 1 1 d . . .
C16 C 0.6027(2) 0.5421(2) 0.44699(13) 0.0541(9) Uani 1 1 d . . .
H16 H 0.6107 0.5916 0.4611 0.065 Uiso 1 1 calc R . .
C17 C 0.6698(2) 0.5063(3) 0.42632(14) 0.0637(11) Uani 1 1 d . . .
H17 H 0.7235 0.5317 0.4262 0.076 Uiso 1 1 calc R . .
C18 C 0.6596(2) 0.4321(3) 0.40529(13) 0.0580(10) Uani 1 1 d . . .
H18 H 0.7062 0.4091 0.3906 0.070 Uiso 1 1 calc R . .
C19 C 0.58180(19) 0.3921(2) 0.40583(11) 0.0454(8) Uani 1 1 d . . .
H19 H 0.5763 0.3419 0.3920 0.055 Uiso 1 1 calc R . .
C20 C 0.50971(18) 0.42725(19) 0.42750(10) 0.0343(6) Uani 1 1 d . . .
C21 C 0.2612(2) 0.16287(17) 0.35495(10) 0.0360(6) Uani 1 1 d . A .
C22 C 0.1894(2) 0.13212(18) 0.37774(10) 0.0397(7) Uani 1 1 d . . .
C23 C 0.1188(2) 0.10356(19) 0.35406(11) 0.0469(8) Uani 1 1 d . A .
H23 H 0.0714 0.0830 0.3690 0.056 Uiso 1 1 calc R . .
C24 C 0.1173(2) 0.1049(2) 0.30820(11) 0.0486(8) Uani 1 1 d . . .
C25 C 0.1878(2) 0.1376(2) 0.28726(11) 0.0514(9) Uani 1 1 d . A .
H25 H 0.1872 0.1406 0.2569 0.062 Uiso 1 1 calc R . .
C26 C 0.2607(2) 0.1665(2) 0.30970(10) 0.0429(7) Uani 1 1 d . . .
C27A C 0.1965(10) 0.1176(7) 0.4245(5) 0.043(3) Uani 0.50 1 d P A 1
H27A H 0.2189 0.1667 0.4380 0.051 Uiso 0.50 1 calc PR A 1
H27B H 0.2389 0.0750 0.4290 0.051 Uiso 0.50 1 calc PR A 1
C28A C 0.1168(5) 0.0943(5) 0.4475(2) 0.0563(19) Uani 0.50 1 d P A 1
H28A H 0.1031 0.0387 0.4409 0.068 Uiso 0.50 1 calc PR A 1
H28B H 0.0703 0.1288 0.4381 0.068 Uiso 0.50 1 calc PR A 1
H28C H 0.1251 0.1004 0.4784 0.068 Uiso 0.50 1 calc PR A 1
C27B C 0.1801(11) 0.1405(7) 0.4294(5) 0.041(3) Uani 0.50 1 d P A 2
H27C H 0.2225 0.1790 0.4402 0.049 Uiso 0.50 1 calc PR A 2
H27D H 0.1231 0.1612 0.4365 0.049 Uiso 0.50 1 calc PR A 2
C28B C 0.1933(8) 0.0591(6) 0.4513(3) 0.083(3) Uani 0.50 1 d P A 2
H28D H 0.1518 0.0208 0.4402 0.100 Uiso 0.50 1 calc PR A 2
H28E H 0.1858 0.0649 0.4823 0.100 Uiso 0.50 1 calc PR A 2
H28F H 0.2506 0.0397 0.4453 0.100 Uiso 0.50 1 calc PR A 2
C29 C 0.0417(3) 0.0721(3) 0.28306(14) 0.0746(13) Uani 1 1 d . A .
H29A H 0.0511 0.0832 0.2523 0.090 Uiso 1 1 calc R . .
H29B H 0.0406 0.0135 0.2866 0.090 Uiso 1 1 calc R . .
C30 C -0.0404(4) 0.1031(5) 0.29469(17) 0.120(3) Uani 1 1 d . . .
H30A H -0.0465 0.1022 0.3259 0.180 Uiso 1 1 calc R A .
H30B H -0.0847 0.0700 0.2817 0.180 Uiso 1 1 calc R . .
H30C H -0.0459 0.1580 0.2844 0.180 Uiso 1 1 calc R . .
C31 C 0.3368(2) 0.1978(3) 0.28377(12) 0.0606(10) Uani 1 1 d . A .
H31A H 0.3648 0.2411 0.3000 0.073 Uiso 1 1 calc R . .
H31B H 0.3163 0.2204 0.2564 0.073 Uiso 1 1 calc R . .
C32 C 0.4031(4) 0.1302(4) 0.2742(2) 0.113(2) Uani 1 1 d . . .
H32A H 0.4199 0.1046 0.3010 0.169 Uiso 1 1 calc R A .
H32B H 0.4531 0.1535 0.2604 0.169 Uiso 1 1 calc R . .
H32C H 0.3777 0.0905 0.2551 0.169 Uiso 1 1 calc R . .
C33 C 0.29085(18) 0.55174(17) 0.48560(9) 0.0319(6) Uani 1 1 d . . .
C34 C 0.25039(19) 0.61804(18) 0.46597(10) 0.0375(7) Uani 1 1 d . . .
C35 C 0.1844(2) 0.6582(2) 0.48801(11) 0.0487(9) Uani 1 1 d . . .
H35 H 0.1577 0.7026 0.4748 0.058 Uiso 1 1 calc R . .
C36 C 0.1575(2) 0.6336(2) 0.52919(12) 0.0524(9) Uani 1 1 d . . .
C37 C 0.1980(2) 0.5682(2) 0.54801(11) 0.0470(8) Uani 1 1 d . . .
H37 H 0.1806 0.5514 0.5757 0.056 Uiso 1 1 calc R . .
C38 C 0.2639(2) 0.52606(18) 0.52731(10) 0.0392(7) Uani 1 1 d . . .
C39 C 0.2773(3) 0.6505(2) 0.42175(10) 0.0483(8) Uani 1 1 d . . .
H39A H 0.2259 0.6631 0.4049 0.058 Uiso 1 1 calc R . .
H39B H 0.3088 0.6083 0.4063 0.058 Uiso 1 1 calc R . .
C40 C 0.3335(3) 0.7262(3) 0.42454(14) 0.0711(12) Uani 1 1 d . . .
H40A H 0.3009 0.7699 0.4373 0.107 Uiso 1 1 calc R . .
H40B H 0.3519 0.7416 0.3958 0.107 Uiso 1 1 calc R . .
H40C H 0.3832 0.7150 0.4423 0.107 Uiso 1 1 calc R . .
C41 C 0.0897(3) 0.6827(3) 0.55360(16) 0.0830(15) Uani 1 1 d . . .
H41A H 0.0554 0.7132 0.5327 0.100 Uiso 1 1 calc R . .
H41B H 0.0514 0.6457 0.5689 0.100 Uiso 1 1 calc R . .
C42 C 0.1296(4) 0.7412(3) 0.58615(18) 0.102(2) Uani 1 1 d . . .
H42A H 0.0847 0.7713 0.6005 0.153 Uiso 1 1 calc R . .
H42B H 0.1672 0.7783 0.5711 0.153 Uiso 1 1 calc R . .
H42C H 0.1621 0.7112 0.6074 0.153 Uiso 1 1 calc R . .
C43 C 0.3074(2) 0.4567(2) 0.55099(12) 0.0510(9) Uani 1 1 d . . .
H43A H 0.3325 0.4200 0.5297 0.061 Uiso 1 1 calc R . .
H43B H 0.2642 0.4266 0.5673 0.061 Uiso 1 1 calc R . .
C44 C 0.3772(3) 0.4846(3) 0.58200(17) 0.0941(17) Uani 1 1 d . . .
H44A H 0.3516 0.5144 0.6057 0.141 Uiso 1 1 calc R . .
H44B H 0.4172 0.5190 0.5667 0.141 Uiso 1 1 calc R . .
H44C H 0.4073 0.4381 0.5933 0.141 Uiso 1 1 calc R . .
C45 C 0.04561(16) 0.66772(16) 0.33122(9) 0.0272(5) Uani 1 1 d . . .
C46 C 0.02140(16) 0.59990(15) 0.35411(8) 0.0257(5) Uani 1 1 d . . .
C47 C -0.06557(17) 0.57775(17) 0.36315(9) 0.0305(6) Uani 1 1 d . . .
C48 C -0.12812(18) 0.63144(19) 0.35063(9) 0.0377(7) Uani 1 1 d . . .
H48 H -0.1853 0.6205 0.3580 0.045 Uiso 1 1 calc R . .
C49 C -0.10910(18) 0.7032(2) 0.32685(9) 0.0372(7) Uani 1 1 d . . .
C50 C -0.1754(2) 0.7579(2) 0.31427(11) 0.0492(9) Uani 1 1 d . . .
H50 H -0.2317 0.7485 0.3235 0.059 Uiso 1 1 calc R . .
C51 C -0.1580(2) 0.8240(2) 0.28899(12) 0.0577(10) Uani 1 1 d . . .
H51 H -0.2023 0.8592 0.2810 0.069 Uiso 1 1 calc R . .
C52 C -0.0730(3) 0.8389(2) 0.27502(12) 0.0578(10) Uani 1 1 d . . .
H52 H -0.0614 0.8836 0.2573 0.069 Uiso 1 1 calc R . .
C53 C -0.0069(2) 0.7880(2) 0.28733(10) 0.0429(7) Uani 1 1 d . . .
H53 H 0.0488 0.7979 0.2772 0.051 Uiso 1 1 calc R . .
C54 C -0.02204(18) 0.72044(17) 0.31526(9) 0.0316(6) Uani 1 1 d . . .
C55 C 0.13887(18) 0.68517(16) 0.32187(8) 0.0282(5) Uani 1 1 d . . .
C56 C 0.19272(17) 0.62652(16) 0.30430(8) 0.0270(5) Uani 1 1 d . . .
C57 C 0.27485(18) 0.64473(18) 0.28587(9) 0.0341(6) Uani 1 1 d . . .
C58 C 0.3038(2) 0.7233(2) 0.28938(11) 0.0440(8) Uani 1 1 d . . .
H58 H 0.3560 0.7374 0.2764 0.053 Uiso 1 1 calc R . .
C59 C 0.2568(2) 0.78313(19) 0.31199(11) 0.0418(7) Uani 1 1 d . . .
C60 C 0.2902(3) 0.8633(2) 0.31826(14) 0.0595(10) Uani 1 1 d . . .
H60 H 0.3424 0.8777 0.3054 0.071 Uiso 1 1 calc R . .
C61 C 0.2471(3) 0.9187(2) 0.34265(16) 0.0693(12) Uani 1 1 d . . .
H61 H 0.2695 0.9707 0.3463 0.083 Uiso 1 1 calc R . .
C62 C 0.1691(3) 0.8975(2) 0.36219(14) 0.0630(11) Uani 1 1 d . . .
H62 H 0.1410 0.9353 0.3798 0.076 Uiso 1 1 calc R . .
C63 C 0.1329(2) 0.82274(18) 0.35617(11) 0.0448(7) Uani 1 1 d . . .
H63 H 0.0803 0.8103 0.3693 0.054 Uiso 1 1 calc R . .
C64 C 0.1750(2) 0.76381(17) 0.32989(9) 0.0348(6) Uani 1 1 d . . .
C65 C -0.08569(16) 0.49726(18) 0.38394(9) 0.0308(6) Uani 1 1 d . . .
C66 C -0.11427(17) 0.43303(19) 0.35760(10) 0.0347(6) Uani 1 1 d . . .
C67 C -0.12910(18) 0.35774(19) 0.37690(10) 0.0379(7) Uani 1 1 d . . .
H67 H -0.1474 0.3147 0.3595 0.046 Uiso 1 1 calc R . .
C68 C -0.11755(18) 0.34464(19) 0.42114(10) 0.0367(7) Uani 1 1 d . . .
C69 C -0.0896(2) 0.40914(19) 0.44640(10) 0.0394(7) Uani 1 1 d . . .
H69 H -0.0816 0.4011 0.4762 0.047 Uiso 1 1 calc R . .
C70 C -0.07275(18) 0.48619(19) 0.42873(10) 0.0355(6) Uani 1 1 d . . .
C71 C -0.1297(2) 0.4420(2) 0.30873(11) 0.0518(9) Uani 1 1 d . . .
H71A H -0.0983 0.4894 0.2986 0.062 Uiso 1 1 calc R . .
H71B H -0.1054 0.3948 0.2941 0.062 Uiso 1 1 calc R . .
C72 C -0.2205(4) 0.4503(5) 0.29523(17) 0.115(2) Uani 1 1 d . . .
H72A H -0.2521 0.4026 0.3039 0.172 Uiso 1 1 calc R . .
H72B H -0.2235 0.4562 0.2641 0.172 Uiso 1 1 calc R . .
H72C H -0.2453 0.4974 0.3089 0.172 Uiso 1 1 calc R . .
C73 C -0.1355(2) 0.2621(2) 0.44163(12) 0.0488(8) Uani 1 1 d . . .
H73A H -0.1539 0.2244 0.4191 0.059 Uiso 1 1 calc R . .
H73B H -0.0826 0.2411 0.4544 0.059 Uiso 1 1 calc R . .
C74 C -0.2042(3) 0.2668(3) 0.47646(17) 0.0761(14) Uani 1 1 d . . .
H74A H -0.1882 0.3069 0.4978 0.114 Uiso 1 1 calc R . .
H74B H -0.2099 0.2147 0.4904 0.114 Uiso 1 1 calc R . .
H74C H -0.2583 0.2817 0.4634 0.114 Uiso 1 1 calc R . .
C75 C -0.0425(2) 0.5532(2) 0.45856(11) 0.0462(8) Uani 1 1 d . . .
H75A H 0.0074 0.5342 0.4748 0.055 Uiso 1 1 calc R . .
H75B H -0.0243 0.5992 0.4410 0.055 Uiso 1 1 calc R . .
C76 C -0.1097(4) 0.5810(4) 0.49001(18) 0.109(2) Uani 1 1 d . . .
H76A H -0.1278 0.5359 0.5078 0.164 Uiso 1 1 calc R . .
H76B H -0.1584 0.6020 0.4742 0.164 Uiso 1 1 calc R . .
H76C H -0.0862 0.6229 0.5083 0.164 Uiso 1 1 calc R . .
C77 C 0.32326(18) 0.5821(2) 0.25991(11) 0.0400(7) Uani 1 1 d . B .
C78 C 0.37991(19) 0.5279(2) 0.28031(11) 0.0437(7) Uani 1 1 d . . .
C79 C 0.4218(2) 0.4700(3) 0.25548(14) 0.0641(11) Uani 1 1 d . B .
H79 H 0.4591 0.4337 0.2692 0.077 Uiso 1 1 calc R . .
C80 C 0.4096(3) 0.4642(3) 0.21013(16) 0.0802(15) Uani 1 1 d . . .
C81 C 0.3565(3) 0.5207(3) 0.19092(14) 0.0802(15) Uani 1 1 d . B .
H81 H 0.3486 0.5186 0.1608 0.096 Uiso 1 1 calc R . .
C82 C 0.3141(2) 0.5807(3) 0.21434(12) 0.0592(11) Uani 1 1 d . . .
C83 C 0.4007(2) 0.5335(2) 0.32849(11) 0.0482(8) Uani 1 1 d . . .
H83A H 0.4112 0.4794 0.3400 0.058 Uiso 1 1 calc R . .
H83B H 0.3516 0.5563 0.3439 0.058 Uiso 1 1 calc R . .
C84 C 0.4794(3) 0.5862(3) 0.33641(13) 0.0716(13) Uani 1 1 d . . .
H84A H 0.4886 0.5921 0.3673 0.107 Uiso 1 1 calc R . .
H84B H 0.4704 0.6389 0.3236 0.107 Uiso 1 1 calc R . .
H84C H 0.5292 0.5611 0.3234 0.107 Uiso 1 1 calc R . .
C85A C 0.4600(7) 0.4108(6) 0.1791(4) 0.067(3) Uani 0.618(15) 1 d P B 1
H85A H 0.4353 0.4138 0.1500 0.080 Uiso 0.618(15) 1 calc PR B 1
H85B H 0.5197 0.4288 0.1776 0.080 Uiso 0.618(15) 1 calc PR B 1
C86A C 0.4559(8) 0.3266(7) 0.1954(4) 0.094(4) Uani 0.618(15) 1 d P B 1
H86A H 0.4882 0.2916 0.1764 0.141 Uiso 0.618(15) 1 calc PR B 1
H86B H 0.3968 0.3090 0.1963 0.141 Uiso 0.618(15) 1 calc PR B 1
H86C H 0.4801 0.3243 0.2243 0.141 Uiso 0.618(15) 1 calc PR B 1
C85B C 0.4518(16) 0.3759(14) 0.1921(7) 0.100(7) Uani 0.382(15) 1 d P B 4
H85C H 0.4911 0.3521 0.2132 0.120 Uiso 0.382(15) 1 calc PR B 4
H85D H 0.4073 0.3368 0.1846 0.120 Uiso 0.382(15) 1 calc PR B 4
C86B C 0.4983(9) 0.4067(10) 0.1525(5) 0.098(6) Uani 0.382(15) 1 d P B 4
H86D H 0.5260 0.3621 0.1379 0.146 Uiso 0.382(15) 1 calc PR B 4
H86E H 0.5411 0.4459 0.1612 0.146 Uiso 0.382(15) 1 calc PR B 4
H86F H 0.4578 0.4320 0.1331 0.146 Uiso 0.382(15) 1 calc PR B 4
C87 C 0.2632(3) 0.6459(3) 0.18841(14) 0.0752(14) Uani 1 1 d . B .
H87A H 0.2273 0.6195 0.1667 0.090 Uiso 1 1 calc R . .
H87B H 0.2256 0.6756 0.2082 0.090 Uiso 1 1 calc R . .
C88 C 0.3246(4) 0.7056(4) 0.1658(2) 0.115(2) Uani 1 1 d . . .
H88A H 0.2916 0.7456 0.1502 0.172 Uiso 1 1 calc R B .
H88B H 0.3610 0.6765 0.1458 0.172 Uiso 1 1 calc R . .
H88C H 0.3598 0.7322 0.1873 0.172 Uiso 1 1 calc R . .
C89 C 0.4543(7) 0.7032(5) 0.5522(2) 0.119(3) Uani 1 1 d . . .
C90 C 0.3663(6) 0.7152(5) 0.5641(2) 0.151(3) Uani 1 1 d . . .
H90A H 0.3584 0.7004 0.5942 0.181 Uiso 1 1 calc R . .
H90B H 0.3299 0.6819 0.5461 0.181 Uiso 1 1 calc R . .
H90C H 0.3512 0.7714 0.5602 0.181 Uiso 1 1 calc R . .
N1 N 0.21470(14) 0.45897(13) 0.36708(7) 0.0279(5) Uani 1 1 d . . .
N2 N 0.5246(5) 0.6920(5) 0.5417(2) 0.170(4) Uani 1 1 d . . .
O1 O 0.30274(12) 0.33154(11) 0.36927(6) 0.0286(4) Uani 1 1 d . . .
O2 O 0.27400(11) 0.40004(11) 0.44127(6) 0.0271(4) Uani 1 1 d . . .
O3 O 0.15550(12) 0.32708(12) 0.40673(7) 0.0353(5) Uani 1 1 d . . .
O4 O 0.08613(11) 0.55076(11) 0.37141(6) 0.0253(4) Uani 1 1 d . . .
O5 O 0.16447(12) 0.54625(11) 0.29984(6) 0.0286(4) Uani 1 1 d . . .
O6 O 0.07669(12) 0.42965(12) 0.31901(7) 0.0359(5) Uani 1 1 d . . .
O7 O 0.06014(16) 0.28745(14) 0.34526(10) 0.0579(7) Uani 1 1 d . . .
P1 P 0.23002(4) 0.38092(4) 0.39516(2) 0.02526(13) Uani 1 1 d . . .
P2 P 0.13588(4) 0.48947(4) 0.33984(2) 0.02529(13) Uani 1 1 d . . .

loop_
_atom_site_aniso_label
_atom_site_aniso_U_11
_atom_site_aniso_U_22
_atom_site_aniso_U_33
_atom_site_aniso_U_23
_atom_site_aniso_U_13
_atom_site_aniso_U_12
C1 0.0299(14) 0.0272(13) 0.0304(14) 0.0039(11) 0.0055(11) 0.0067(11)
C2 0.0295(13) 0.0247(12) 0.0302(13) 0.0037(10) 0.0055(11) 0.0096(10)
C3 0.0397(16) 0.0275(14) 0.0307(14) 0.0006(11) -0.0002(12) 0.0064(11)
C4 0.0503(18) 0.0254(14) 0.0448(17) -0.0013(13) 0.0031(14) 0.0091(12)
C5 0.0390(16) 0.0295(14) 0.0374(16) 0.0081(12) 0.0026(13) 0.0115(12)
C6 0.0459(18) 0.0339(16) 0.0536(19) 0.0105(14) 0.0036(16) 0.0143(14)
C7 0.0379(17) 0.0437(18) 0.058(2) 0.0186(16) -0.0021(15) 0.0106(14)
C8 0.0338(16) 0.0491(19) 0.0455(18) 0.0148(15) -0.0047(14) 0.0037(14)
C9 0.0337(15) 0.0359(16) 0.0390(16) 0.0072(13) 0.0007(13) 0.0021(12)
C10 0.0314(14) 0.0311(14) 0.0342(15) 0.0063(12) 0.0039(12) 0.0065(11)
C11 0.0299(13) 0.0267(13) 0.0289(13) 0.0028(11) -0.0016(11) 0.0040(11)
C12 0.0236(12) 0.0266(12) 0.0288(13) 0.0027(10) -0.0023(10) 0.0003(10)
C13 0.0338(14) 0.0257(12) 0.0311(13) -0.0013(11) -0.0045(11) 0.0017(11)
C14 0.0453(17) 0.0293(15) 0.0427(17) 0.0010(13) -0.0113(14) -0.0053(13)
C15 0.0321(14) 0.0360(16) 0.0464(17) 0.0118(14) -0.0070(13) -0.0046(12)
C16 0.0394(18) 0.055(2) 0.068(2) 0.0163(18) -0.0119(17) -0.0165(16)
C17 0.0340(18) 0.071(3) 0.086(3) 0.027(2) -0.0032(18) -0.0124(18)
C18 0.0349(17) 0.068(3) 0.071(3) 0.030(2) 0.0130(17) 0.0079(16)
C19 0.0326(15) 0.0480(19) 0.056(2) 0.0166(16) 0.0062(14) 0.0074(14)
C20 0.0293(14) 0.0392(16) 0.0346(15) 0.0123(12) -0.0005(12) 0.0008(12)
C21 0.0480(17) 0.0235(13) 0.0364(15) -0.0022(11) -0.0035(13) 0.0062(12)
C22 0.059(2) 0.0236(14) 0.0363(15) 0.0001(12) -0.0023(14) -0.0031(13)
C23 0.062(2) 0.0309(15) 0.0483(19) -0.0008(14) -0.0011(16) -0.0125(14)
C24 0.061(2) 0.0390(18) 0.0461(19) -0.0139(15) -0.0057(16) -0.0012(15)
C25 0.065(2) 0.055(2) 0.0338(17) -0.0078(15) -0.0032(16) 0.0008(18)
C26 0.0493(19) 0.0435(17) 0.0360(16) -0.0088(14) 0.0012(14) 0.0102(15)
C27A 0.064(7) 0.023(6) 0.040(6) -0.011(4) 0.001(4) -0.009(4)
C28A 0.066(5) 0.067(5) 0.036(4) 0.001(3) 0.010(3) 0.002(4)
C27B 0.077(8) 0.025(6) 0.022(4) -0.008(4) 0.009(4) -0.009(5)
C28B 0.146(10) 0.058(5) 0.044(4) 0.014(4) -0.013(5) -0.008(6)
C29 0.080(3) 0.088(3) 0.055(2) -0.022(2) -0.008(2) -0.022(3)
C30 0.080(4) 0.217(8) 0.063(3) -0.038(4) -0.014(3) -0.002(4)
C31 0.057(2) 0.090(3) 0.0351(18) -0.0072(19) 0.0083(16) -0.003(2)
C32 0.089(4) 0.149(6) 0.100(4) -0.036(4) 0.039(3) 0.027(4)
C33 0.0336(14) 0.0271(13) 0.0349(14) -0.0062(11) -0.0074(11) -0.0003(11)
C34 0.0434(17) 0.0315(14) 0.0375(15) -0.0093(12) -0.0135(13) 0.0059(13)
C35 0.056(2) 0.0432(18) 0.0470(19) -0.0089(15) -0.0136(16) 0.0221(16)
C36 0.048(2) 0.051(2) 0.058(2) -0.0148(17) -0.0010(16) 0.0167(16)
C37 0.0493(19) 0.050(2) 0.0419(18) -0.0060(15) 0.0052(15) 0.0019(16)
C38 0.0415(16) 0.0342(15) 0.0419(16) -0.0017(13) -0.0006(14) -0.0003(13)
C39 0.068(2) 0.0404(17) 0.0370(17) -0.0032(14) -0.0112(16) 0.0123(17)
C40 0.097(3) 0.064(3) 0.052(2) 0.011(2) -0.009(2) -0.008(2)
C41 0.077(3) 0.101(4) 0.072(3) -0.006(3) 0.011(2) 0.047(3)
C42 0.154(5) 0.060(3) 0.093(4) -0.022(3) 0.036(4) 0.033(3)
C43 0.060(2) 0.0439(19) 0.050(2) 0.0105(16) 0.0110(17) 0.0100(16)
C44 0.095(4) 0.102(4) 0.085(3) 0.032(3) -0.028(3) 0.024(3)
C45 0.0260(12) 0.0280(13) 0.0278(13) 0.0001(10) 0.0001(10) 0.0040(10)
C46 0.0250(12) 0.0232(12) 0.0288(13) 0.0007(10) -0.0011(10) 0.0051(10)
C47 0.0275(13) 0.0346(15) 0.0294(14) 0.0007(11) 0.0024(11) 0.0028(11)
C48 0.0252(13) 0.0506(18) 0.0374(15) 0.0063(13) 0.0028(12) 0.0062(13)
C49 0.0329(15) 0.0481(17) 0.0308(15) 0.0030(13) -0.0024(12) 0.0143(13)
C50 0.0381(17) 0.060(2) 0.0493(19) 0.0087(16) -0.0031(15) 0.0232(16)
C51 0.053(2) 0.061(2) 0.059(2) 0.0156(19) -0.0103(18) 0.0308(18)
C52 0.073(3) 0.051(2) 0.050(2) 0.0187(17) -0.0034(18) 0.0199(19)
C53 0.0449(18) 0.0443(18) 0.0394(17) 0.0113(14) 0.0013(14) 0.0113(15)
C54 0.0356(15) 0.0302(14) 0.0290(14) 0.0033(11) 0.0003(11) 0.0101(11)
C55 0.0321(13) 0.0274(13) 0.0249(12) 0.0045(10) -0.0001(11) -0.0005(11)
C56 0.0315(13) 0.0265(13) 0.0230(12) 0.0012(10) -0.0023(10) 0.0014(10)
C57 0.0290(14) 0.0397(16) 0.0335(14) 0.0002(12) 0.0023(12) -0.0006(12)
C58 0.0323(15) 0.0512(19) 0.0485(19) 0.0054(15) 0.0079(14) -0.0074(14)
C59 0.0413(17) 0.0352(16) 0.0491(18) 0.0066(14) -0.0011(14) -0.0107(13)
C60 0.054(2) 0.045(2) 0.079(3) 0.0084(19) -0.0032(19) -0.0214(17)
C61 0.086(3) 0.0323(18) 0.089(3) -0.002(2) -0.008(3) -0.0163(19)
C62 0.089(3) 0.0304(18) 0.069(3) -0.0077(17) -0.004(2) 0.0026(18)
C63 0.0547(19) 0.0277(14) 0.0518(19) -0.0012(13) 0.0014(16) 0.0036(14)
C64 0.0426(16) 0.0266(13) 0.0350(15) 0.0044(11) -0.0030(13) -0.0044(12)
C65 0.0208(12) 0.0366(15) 0.0349(14) 0.0078(12) -0.0006(10) 0.0010(11)
C66 0.0252(13) 0.0435(16) 0.0355(15) 0.0062(13) 0.0009(11) -0.0057(11)
C67 0.0283(14) 0.0402(16) 0.0453(17) 0.0000(13) -0.0017(13) -0.0091(12)
C68 0.0284(14) 0.0357(15) 0.0461(17) 0.0066(13) -0.0021(12) -0.0013(12)
C69 0.0415(16) 0.0422(17) 0.0345(16) 0.0094(13) -0.0028(13) -0.0017(13)
C70 0.0320(14) 0.0383(16) 0.0362(15) 0.0068(13) 0.0023(12) -0.0036(12)
C71 0.058(2) 0.060(2) 0.0379(17) 0.0062(16) -0.0038(16) -0.0191(18)
C72 0.102(4) 0.174(7) 0.068(3) 0.032(4) -0.038(3) -0.037(4)
C73 0.053(2) 0.0394(17) 0.054(2) 0.0102(15) -0.0068(17) -0.0042(16)
C74 0.067(3) 0.062(3) 0.100(3) 0.036(3) 0.026(2) -0.003(2)
C75 0.056(2) 0.0432(19) 0.0388(17) 0.0012(15) -0.0030(15) -0.0070(16)
C76 0.115(4) 0.117(5) 0.095(4) -0.066(4) 0.036(3) -0.028(4)
C77 0.0250(14) 0.0514(19) 0.0436(17) -0.0049(14) 0.0080(13) 0.0001(13)
C78 0.0325(16) 0.0478(19) 0.0509(19) 0.0005(15) 0.0081(14) 0.0008(13)
C79 0.044(2) 0.074(3) 0.074(3) -0.005(2) 0.0082(19) 0.0203(19)
C80 0.056(2) 0.110(4) 0.075(3) -0.038(3) 0.006(2) 0.026(3)
C81 0.053(2) 0.132(4) 0.055(2) -0.038(3) -0.0077(19) 0.034(3)
C82 0.0353(18) 0.094(3) 0.048(2) -0.013(2) 0.0005(15) 0.0156(19)
C83 0.0423(17) 0.058(2) 0.0441(18) 0.0135(16) 0.0078(14) 0.0046(15)
C84 0.072(3) 0.095(3) 0.048(2) 0.019(2) -0.015(2) -0.028(2)
C85A 0.068(6) 0.063(6) 0.068(8) -0.016(5) 0.001(5) 0.036(5)
C86A 0.124(8) 0.054(6) 0.103(7) -0.006(6) 0.020(6) 0.020(6)
C85B 0.135(16) 0.075(17) 0.090(14) 0.012(12) 0.037(11) 0.042(15)
C86B 0.070(9) 0.146(15) 0.076(10) -0.033(9) 0.025(7) 0.025(9)
C87 0.051(2) 0.122(4) 0.053(2) -0.008(2) -0.0086(19) 0.037(3)
C88 0.094(4) 0.156(6) 0.094(4) 0.050(4) 0.020(3) 0.051(4)
C89 0.158(7) 0.131(6) 0.069(4) -0.003(3) -0.017(4) -0.094(6)
C90 0.200(9) 0.129(6) 0.124(6) -0.045(5) 0.036(6) -0.085(6)
N1 0.0248(11) 0.0225(10) 0.0365(12) 0.0009(9) 0.0003(9) 0.0007(8)
N2 0.159(7) 0.212(8) 0.139(6) -0.003(5) -0.027(5) -0.112(7)
O1 0.0323(10) 0.0242(9) 0.0293(10) 0.0019(7) 0.0010(8) 0.0104(7)
O2 0.0267(9) 0.0256(9) 0.0288(9) -0.0014(7) 0.0036(8) 0.0012(7)
O3 0.0342(11) 0.0308(10) 0.0409(11) 0.0027(9) 0.0031(9) -0.0098(8)
O4 0.0240(9) 0.0252(9) 0.0267(9) 0.0024(7) -0.0023(7) 0.0037(7)
O5 0.0316(10) 0.0262(9) 0.0279(9) -0.0037(7) 0.0012(8) 0.0021(8)
O6 0.0324(10) 0.0310(10) 0.0443(12) -0.0070(9) -0.0037(9) -0.0031(8)
O7 0.0488(13) 0.0364(13) 0.089(2) -0.0114(13) -0.0144(13) -0.0066(10)
P1 0.0245(3) 0.0211(3) 0.0302(3) -0.0001(3) 0.0013(3) 0.0013(2)
P2 0.0238(3) 0.0212(3) 0.0309(3) -0.0016(3) -0.0009(3) 0.0017(2)

loop_
_atom_type_symbol
_atom_type_description
_atom_type_scat_dispersion_real
_atom_type_scat_dispersion_imag
_atom_type_scat_source
C C 0.0033 0.0016 'International Tables Vol C Tables 4.2.6.8 and 6.1.1.4'
H H 0.0000 0.0000 'International Tables Vol C Tables 4.2.6.8 and 6.1.1.4'
N N 0.0061 0.0033 'International Tables Vol C Tables 4.2.6.8 and 6.1.1.4'
O O 0.0106 0.0060 'International Tables Vol C Tables 4.2.6.8 and 6.1.1.4'
P P 0.1023 0.0942 'International Tables Vol C Tables 4.2.6.8 and 6.1.1.4'

loop_
_exptl_crystal_face_index_h
_exptl_crystal_face_index_k
_exptl_crystal_face_index_l
_exptl_crystal_face_perp_dist
1.00 1.00 0.00 0.1390
-1.00 -1.00 0.00 0.0800
-1.00 1.00 0.00 0.0800
1.00 -1.00 0.00 0.1020
0.00 0.00 -1.00 0.1400
0.00 0.00 1.00 0.1900
1.00 1.00 3.00 0.1610

loop_
_geom_angle_atom_site_label_1
_geom_angle_atom_site_label_2
_geom_angle_atom_site_label_3
_geom_angle
_geom_angle_publ_flag
C2 C1 C10 117.8(3) y
C2 C1 C11 121.6(2) y
C10 C1 C11 120.6(3) y
C1 C2 O1 118.0(2) y
C1 C2 C3 124.6(2) y
O1 C2 C3 117.3(2) y
C4 C3 C2 116.1(3) y
C4 C3 C21 120.9(3) y
C2 C3 C21 122.9(2) y
C3 C4 C5 123.0(3) y
C10 C5 C4 119.1(2) y
C10 C5 C6 119.5(3) y
C4 C5 C6 121.4(3) y
C7 C6 C5 120.4(3) y
C6 C7 C8 120.4(3) y
C9 C8 C7 120.7(3) y
C8 C9 C10 121.2(3) y
C9 C10 C5 117.5(3) y
C9 C10 C1 123.4(3) y
C5 C10 C1 118.9(3) y
C12 C11 C20 117.1(3) y
C12 C11 C1 121.2(2) y
C20 C11 C1 121.7(2) y
C11 C12 O2 119.0(2) y
C11 C12 C13 123.4(2) y
O2 C12 C13 117.2(2) y
C14 C13 C12 117.5(3) y
C14 C13 C33 120.5(3) y
C12 C13 C33 122.0(2) y
C13 C14 C15 122.4(3) y
C20 C15 C14 119.1(3) y
C20 C15 C16 118.9(3) y
C14 C15 C16 122.0(3) y
C17 C16 C15 120.5(4) y
C16 C17 C18 120.7(3) y
C19 C18 C17 121.1(4) y
C18 C19 C20 120.0(4) y
C15 C20 C19 118.7(3) y
C15 C20 C11 119.2(3) y
C19 C20 C11 122.1(3) y
C26 C21 C22 120.4(3) y
C26 C21 C3 120.7(3) y
C22 C21 C3 118.9(3) y
C23 C22 C21 118.9(3) y
C23 C22 C27A 121.1(7) y
C21 C22 C27A 119.1(7) y
C23 C22 C27B 118.4(7) y
C21 C22 C27B 122.2(7) y
C22 C23 C24 121.9(3) y
C25 C24 C23 117.3(3) y
C25 C24 C29 121.3(3) y
C23 C24 C29 121.4(4) y
C24 C25 C26 122.8(3) y
C21 C26 C25 118.7(3) y
C21 C26 C31 122.3(3) y
C25 C26 C31 119.0(3) y
C22 C27A C28A 116.7(12) y
C28B C27B C22 110.6(7) y
C30 C29 C24 116.3(4) y
C26 C31 C32 112.0(4) y
C34 C33 C38 119.5(3) y
C34 C33 C13 121.1(3) y
C38 C33 C13 119.3(3) y
C35 C34 C33 119.5(3) y
C35 C34 C39 118.0(3) y
C33 C34 C39 122.5(3) y
C36 C35 C34 121.6(3) y
C37 C36 C35 118.2(3) y
C37 C36 C41 121.6(4) y
C35 C36 C41 120.0(4) y
C36 C37 C38 122.4(3) y
C37 C38 C33 118.9(3) y
C37 C38 C43 119.0(3) y
C33 C38 C43 122.0(3) y
C34 C39 C40 113.3(3) y
C42 C41 C36 112.2(4) y
C38 C43 C44 113.1(3) y
C46 C45 C54 117.6(2) y
C46 C45 C55 121.1(2) y
C54 C45 C55 121.3(2) y
C45 C46 O4 118.0(2) y
C45 C46 C47 124.6(2) y
O4 C46 C47 117.3(2) y
C48 C47 C46 116.8(3) y
C48 C47 C65 122.8(2) y
C46 C47 C65 120.3(2) y
C47 C48 C49 122.3(3) y
C48 C49 C50 121.2(3) y
C48 C49 C54 119.4(2) y
C50 C49 C54 119.4(3) y
C51 C50 C49 121.2(3) y
C50 C51 C52 119.9(3) y
C53 C52 C51 120.5(3) y
C52 C53 C54 121.2(3) y
C53 C54 C49 117.6(3) y
C53 C54 C45 123.5(3) y
C49 C54 C45 118.9(2) y
C56 C55 C64 117.4(3) y
C56 C55 C45 121.4(2) y
C64 C55 C45 121.1(2) y
C55 C56 O5 120.5(2) y
C55 C56 C57 123.1(3) y
O5 C56 C57 116.1(2) y
C58 C57 C56 117.3(3) y
C58 C57 C77 121.6(3) y
C56 C57 C77 120.8(3) y
C57 C58 C59 121.9(3) y
C58 C59 C64 119.8(3) y
C58 C59 C60 121.7(3) y
C64 C59 C60 118.6(3) y
C61 C60 C59 121.1(4) y
C60 C61 C62 119.8(3) y
C63 C62 C61 121.6(4) y
C62 C63 C64 120.2(3) y
C59 C64 C63 118.6(3) y
C59 C64 C55 119.1(3) y
C63 C64 C55 122.3(3) y
C70 C65 C66 120.8(3) y
C70 C65 C47 120.1(3) y
C66 C65 C47 119.0(2) y
C67 C66 C65 118.6(3) y
C67 C66 C71 118.6(3) y
C65 C66 C71 122.9(3) y
C68 C67 C66 122.2(3) y
C69 C68 C67 118.0(3) y
C69 C68 C73 120.7(3) y
C67 C68 C73 121.3(3) y
C68 C69 C70 122.4(3) y
C65 C70 C69 118.0(3) y
C65 C70 C75 123.0(3) y
C69 C70 C75 119.0(3) y
C72 C71 C66 115.8(3) y
C74 C73 C68 112.0(3) y
C76 C75 C70 113.6(3) y
C78 C77 C82 119.8(3) y
C78 C77 C57 120.9(3) y
C82 C77 C57 119.2(3) y
C79 C78 C77 119.2(3) y
C79 C78 C83 118.7(3) y
C77 C78 C83 122.0(3) y
C78 C79 C80 121.9(4) y
C81 C80 C79 117.3(4) y
C81 C80 C85A 115.7(5) y
C79 C80 C85A 126.3(5) y
C81 C80 C85B 132.4(9) y
C79 C80 C85B 109.3(9) y
C80 C81 C82 122.9(4) y
C81 C82 C77 118.6(4) y
C81 C82 C87 117.9(4) y
C77 C82 C87 123.4(3) y
C78 C83 C84 111.3(3) y
C86A C85A C80 108.1(9) y
C86B C85B C80 99.3(15) y
C88 C87 C82 111.1(3) y
N2 C89 C90 178.2(8) y
P2 N1 P1 132.57(15) y
C2 O1 P1 120.75(16) y
C12 O2 P1 120.55(16) y
C46 O4 P2 118.91(16) y
C56 O5 P2 124.19(16) y
O3 P1 N1 119.91(12) y
O3 P1 O1 111.12(11) y
N1 P1 O1 104.52(11) y
O3 P1 O2 103.62(11) y
N1 P1 O2 112.92(11) y
O1 P1 O2 103.76(10) y
O6 P2 N1 119.90(12) y
O6 P2 O4 112.33(11) y
N1 P2 O4 104.85(11) y
O6 P2 O5 103.13(11) y
N1 P2 O5 112.31(11) y
O4 P2 O5 103.26(10) y

loop_
_geom_bond_atom_site_label_1
_geom_bond_atom_site_label_2
_geom_bond_distance
_geom_bond_publ_flag
C1 C2 1.376(4) y
C1 C10 1.442(4) y
C1 C11 1.483(4) y
C2 O1 1.399(3) y
C2 C3 1.416(4) y
C3 C4 1.372(4) y
C3 C21 1.485(4) y
C4 C5 1.418(4) y
C5 C10 1.414(4) y
C5 C6 1.422(4) y
C6 C7 1.362(5) y
C7 C8 1.383(5) y
C8 C9 1.371(4) y
C9 C10 1.413(4) y
C11 C12 1.388(4) y
C11 C20 1.439(4) y
C12 O2 1.402(3) y
C12 C13 1.411(4) y
C13 C14 1.362(4) y
C13 C33 1.502(4) y
C14 C15 1.416(5) y
C15 C20 1.414(4) y
C15 C16 1.427(4) y
C16 C17 1.351(6) y
C17 C18 1.388(6) y
C18 C19 1.371(5) y
C19 C20 1.421(4) y
C21 C26 1.386(4) y
C21 C22 1.406(4) y
C22 C23 1.392(5) y
C22 C27A 1.455(17) y
C22 C27B 1.594(14) y
C23 C24 1.404(5) y
C24 C25 1.374(5) y
C24 C29 1.501(5) y
C25 C26 1.403(5) y
C26 C31 1.511(5) y
C27A C28A 1.470(17) y
C27B C28B 1.511(15) y
C29 C30 1.414(7) y
C31 C32 1.540(7) y
C33 C34 1.393(4) y
C33 C38 1.408(4) y
C34 C35 1.390(4) y
C34 C39 1.513(5) y
C35 C36 1.388(5) y
C36 C37 1.371(5) y
C36 C41 1.520(5) y
C37 C38 1.386(4) y
C38 C43 1.509(4) y
C39 C40 1.521(5) y
C41 C42 1.516(7) y
C43 C44 1.510(6) y
C45 C46 1.368(4) y
C45 C54 1.444(4) y
C45 C55 1.499(4) y
C46 O4 1.391(3) y
C46 C47 1.421(4) y
C47 C48 1.365(4) y
C47 C65 1.500(4) y
C48 C49 1.416(4) y
C49 C50 1.417(4) y
C49 C54 1.422(4) y
C50 C51 1.359(5) y
C51 C52 1.404(6) y
C52 C53 1.375(5) y
C53 C54 1.420(4) y
C55 C56 1.383(4) y
C55 C64 1.429(4) y
C56 O5 1.396(3) y
C56 C57 1.422(4) y
C57 C58 1.370(4) y
C57 C77 1.500(4) y
C58 C59 1.404(5) y
C59 C64 1.416(4) y
C59 C60 1.428(5) y
C60 C61 1.353(6) y
C61 C62 1.391(6) y
C62 C63 1.363(5) y
C63 C64 1.418(4) y
C65 C70 1.397(4) y
C65 C66 1.400(4) y
C66 C67 1.390(4) y
C66 C71 1.522(4) y
C67 C68 1.383(4) y
C68 C69 1.381(4) y
C68 C73 1.519(4) y
C69 C70 1.401(4) y
C70 C75 1.504(4) y
C71 C72 1.471(6) y
C73 C74 1.508(6) y
C75 C76 1.489(6) y
C77 C78 1.398(5) y
C77 C82 1.403(5) y
C78 C79 1.379(5) y
C78 C83 1.513(5) y
C79 C80 1.404(6) y
C80 C81 1.372(7) y
C80 C85A 1.511(10) y
C80 C85B 1.68(2) y
C81 C82 1.384(5) y
C82 C87 1.548(6) y
C83 C84 1.514(5) y
C85A C86A 1.472(14) y
C85B C86B 1.50(2) y
C87 C88 1.531(7) y
C89 N2 1.148(11) y
C89 C90 1.424(11) y
N1 P2 1.560(2) y
N1 P1 1.562(2) y
O1 P1 1.5977(19) y
O2 P1 1.5984(19) y
O3 P1 1.4959(19) y
O4 P2 1.5938(18) y
O5 P2 1.6015(19) y
O6 P2 1.487(2) y
